data_7061625
loop_
_publ_author_name
'Jena, Rajesh K.'
'Samanta, Mahesh'
'Sau, Mohan C.'
'Panda, Sonali'
'Patra, Braja N.'
'Bhattacharjee, Manish'

_publ_section_title
;
 Ruthenium(ii)-catalysed direct synthesis of mono-allylation products of
 1,3-diketones from cinnamyl alcohols
;
_journal_issue 28
_journal_name_full 'New Journal of Chemistry'
_journal_page_first 13558
_journal_page_last 13564
_journal_paper_doi 10.1039/D2NJ01650H
_journal_volume 46
_journal_year 2022
_chemical_formula_sum 'C43 H46 Cl F6 P3 Ru'
_chemical_formula_weight 906.23
_space_group_IT_number 19
_space_group_name_Hall 'P 2ac 2ab'
_space_group_name_H-M_alt 'P 21 21 21'
_symmetry_cell_setting orthorhombic
_symmetry_space_group_name_H-M 'P 21 21 21'
_atom_sites_solution_hydrogens geom
_atom_sites_solution_primary direct
_atom_sites_solution_secondary difmap
_audit_creation_method SHELXL-97
_audit_update_record
;
2018-01-06 deposited with the CCDC.	2022-06-01 downloaded from the CCDC.
;
_cell_angle_alpha 90.00
_cell_angle_beta 90.00
_cell_angle_gamma 90.00
_cell_formula_units_Z 4
_cell_length_a 10.4015(6)
_cell_length_b 12.1513(6)
_cell_length_c 31.7163(16)
_cell_measurement_reflns_used 46642
_cell_measurement_temperature 293(2)
_cell_measurement_theta_max 24.99
_cell_measurement_theta_min 1.79
_cell_volume 4008.7(4)
_computing_structure_refinement 'SHELXL-97 (Sheldrick, 2008)'
_diffrn_ambient_temperature 293(2)
_diffrn_measured_fraction_theta_full 0.999
_diffrn_measured_fraction_theta_max 0.999
_diffrn_measurement_device_type 'bruker smart apex II CCD'
_diffrn_measurement_method 'w scan'
_diffrn_radiation_monochromator graphite
_diffrn_radiation_source 'fine-focus sealed tube'
_diffrn_radiation_type MoK\a
_diffrn_radiation_wavelength 0.71073
_diffrn_reflns_av_R_equivalents 0.0646
_diffrn_reflns_av_sigmaI/netI 0.0421
_diffrn_reflns_limit_h_max 12
_diffrn_reflns_limit_h_min -12
_diffrn_reflns_limit_k_max 14
_diffrn_reflns_limit_k_min -12
_diffrn_reflns_limit_l_max 37
_diffrn_reflns_limit_l_min -37
_diffrn_reflns_number 46642
_diffrn_reflns_theta_full 24.99
_diffrn_reflns_theta_max 24.99
_diffrn_reflns_theta_min 1.79
_exptl_absorpt_coefficient_mu 0.637
_exptl_absorpt_correction_T_max 0.9391
_exptl_absorpt_correction_T_min 0.8832
_exptl_crystal_colour yellow
_exptl_crystal_density_diffrn 1.502
_exptl_crystal_density_method 'not measured'
_exptl_crystal_description rod
_exptl_crystal_F_000 1856
_exptl_crystal_size_max 0.20
_exptl_crystal_size_mid 0.10
_exptl_crystal_size_min 0.10
_refine_diff_density_max 0.483
_refine_diff_density_min -0.379
_refine_diff_density_rms 0.063
_refine_ls_abs_structure_details 'Flack H D (1983), Acta Cryst. A39, 876-881'
_refine_ls_abs_structure_Flack -0.02(2)
_refine_ls_extinction_method none
_refine_ls_goodness_of_fit_ref 1.024
_refine_ls_hydrogen_treatment mixed
_refine_ls_matrix_type full
_refine_ls_number_parameters 491
_refine_ls_number_reflns 7063
_refine_ls_number_restraints 0
_refine_ls_restrained_S_all 1.024
_refine_ls_R_factor_all 0.0354
_refine_ls_R_factor_gt 0.0313
_refine_ls_shift/su_max 0.032
_refine_ls_shift/su_mean 0.002
_refine_ls_structure_factor_coef Fsqd
_refine_ls_weighting_details 'calc w=1/[\s^2^(Fo^2^)+(0.0313P)^2^+2.3035P] where P=(Fo^2^+2Fc^2^)/3'
_refine_ls_weighting_scheme calc
_refine_ls_wR_factor_gt 0.0677
_refine_ls_wR_factor_ref 0.0699
_reflns_number_gt 6578
_reflns_number_total 7063
_reflns_threshold_expression >2\s(I)
_cod_data_source_file d2nj01650h2.cif
_cod_data_source_block mb_rkj_c5r_0m
_cod_depositor_comments
;
The following automatic conversions were performed:

data item '_symmetry_cell_setting' value 'Orthorhombic' was changed
to 'orthorhombic' in accordance with the
/home/data/users/saulius/crontab/automatic-downloads/rss-feeds/RSC/lib/dictionaries/cif_core.dic
dictionary named 'cif_core.dic' version 2.4.2 last updated on
2011-04-26.

Automatic conversion script
Id: cif_fix_values 7556 2019-12-06 15:28:31Z antanas 

 Adding full bibliography for 7061625.cif.
;
_cod_original_sg_symbol_H-M P212121
_cod_database_code 7061625

loop_
_symmetry_equiv_pos_as_xyz
'x, y, z'
'x+1/2, -y+1/2, -z'
'-x, y+1/2, -z+1/2'
'-x+1/2, -y, z+1/2'

loop_
_atom_site_label
_atom_site_type_symbol
_atom_site_fract_x
_atom_site_fract_y
_atom_site_fract_z
_atom_site_U_iso_or_equiv
_atom_site_adp_type
_atom_site_occupancy
_atom_site_symmetry_multiplicity
_atom_site_calc_flag
_atom_site_refinement_flags
_atom_site_disorder_assembly
_atom_site_disorder_group
Ru1 Ru 0.40534(2) 0.38554(2) 0.112922(8) 0.01325(7) Uani 1 1 d . . .
P3 P 1.11184(9) 0.89645(9) 0.16869(3) 0.0276(2) Uani 1 1 d . . .
P1 P 0.51570(8) 0.27903(8) 0.06470(3) 0.01422(19) Uani 1 1 d . . .
P2 P 0.46541(8) 0.53071(7) 0.06942(3) 0.01527(19) Uani 1 1 d . . .
Cl1 Cl 0.23366(7) 0.35755(7) 0.06382(3) 0.01785(19) Uani 1 1 d . . .
F5 F 1.0516(2) 0.9027(2) 0.12194(7) 0.0392(6) Uani 1 1 d . . .
F4 F 1.0630(4) 0.7731(2) 0.17243(11) 0.0824(11) Uani 1 1 d . . .
F2 F 1.1630(2) 1.0193(2) 0.16310(8) 0.0473(7) Uani 1 1 d . . .
F1 F 0.9775(2) 0.9357(3) 0.18700(8) 0.0583(8) Uani 1 1 d . . .
F3 F 1.2428(3) 0.8501(3) 0.15019(9) 0.0673(10) Uani 1 1 d . . .
F6 F 1.1702(2) 0.8918(2) 0.21521(7) 0.0356(5) Uani 1 1 d . . .
C7 C 0.6777(3) 0.3768(4) 0.17634(11) 0.0222(8) Uani 1 1 d . . .
H7A H 0.7135 0.4442 0.1657 0.033 Uiso 1 1 calc R . .
H7B H 0.7138 0.3157 0.1613 0.033 Uiso 1 1 calc R . .
H7C H 0.6973 0.3699 0.2058 0.033 Uiso 1 1 calc R . .
C10 C 0.0626(4) 0.3350(4) 0.20881(13) 0.0382(11) Uani 1 1 d . . .
H10A H 0.0995 0.2645 0.2152 0.057 Uiso 1 1 calc R . .
H10B H -0.0294 0.3289 0.2084 0.057 Uiso 1 1 calc R . .
H10C H 0.0877 0.3873 0.2300 0.057 Uiso 1 1 calc R . .
C18 C 0.6876(3) 0.1324(3) 0.10241(11) 0.0215(8) Uani 1 1 d . . .
H18 H 0.6144 0.0921 0.1090 0.026 Uiso 1 1 calc R . .
C2 C 0.4625(3) 0.4769(3) 0.16982(10) 0.0171(8) Uani 1 1 d . . .
H2 H 0.5090 0.5465 0.1665 0.021 Uiso 1 1 calc R . .
C1 C 0.5331(3) 0.3780(3) 0.17034(9) 0.0180(7) Uani 1 1 d . . .
C6 C 0.4621(3) 0.2779(3) 0.16712(10) 0.0174(8) Uani 1 1 d . . .
H6 H 0.5080 0.2090 0.1615 0.021 Uiso 1 1 calc R . .
C5 C 0.3264(3) 0.2791(3) 0.16535(11) 0.0168(8) Uani 1 1 d . . .
H5 H 0.2809 0.2111 0.1580 0.020 Uiso 1 1 calc R . .
C4 C 0.2564(3) 0.3796(3) 0.16661(9) 0.0161(7) Uani 1 1 d . . .
C8 C 0.1107(3) 0.3740(3) 0.16523(11) 0.0227(8) Uani 1 1 d . . .
H8 H 0.0876 0.3168 0.1448 0.027 Uiso 1 1 calc R . .
C9 C 0.0452(3) 0.4794(3) 0.15120(14) 0.0327(10) Uani 1 1 d . . .
H9A H 0.0593 0.5358 0.1719 0.049 Uiso 1 1 calc R . .
H9B H -0.0454 0.4666 0.1482 0.049 Uiso 1 1 calc R . .
H9C H 0.0803 0.5025 0.1246 0.049 Uiso 1 1 calc R . .
C3 C 0.3257(3) 0.4783(3) 0.16958(10) 0.0180(8) Uani 1 1 d . . .
H3 H 0.2809 0.5482 0.1651 0.022 Uiso 1 1 calc R . .
C13 C 0.6761(3) 0.2307(3) 0.07968(11) 0.0173(8) Uani 1 1 d . . .
C17 C 0.8076(3) 0.0946(3) 0.11514(13) 0.0277(9) Uani 1 1 d . . .
H17 H 0.8145 0.0292 0.1302 0.033 Uiso 1 1 calc R . .
C16 C 0.9168(3) 0.1544(3) 0.10535(11) 0.0242(8) Uani 1 1 d . . .
H16 H 0.9971 0.1295 0.1141 0.029 Uiso 1 1 calc R . .
C15 C 0.9069(3) 0.2505(3) 0.08268(11) 0.0211(8) Uani 1 1 d . . .
H15 H 0.9807 0.2901 0.0759 0.025 Uiso 1 1 calc R . .
C14 C 0.7876(3) 0.2888(3) 0.06990(11) 0.0198(8) Uani 1 1 d . . .
H14 H 0.7820 0.3539 0.0546 0.024 Uiso 1 1 calc R . .
C19 C 0.4433(3) 0.1503(3) 0.04729(10) 0.0166(8) Uani 1 1 d . . .
C20 C 0.4919(3) 0.1016(3) 0.01105(10) 0.0194(8) Uani 1 1 d . . .
H20 H 0.5556 0.1372 -0.0044 0.023 Uiso 1 1 calc R . .
C21 C 0.4461(3) -0.0003(3) -0.00243(12) 0.0206(8) Uani 1 1 d . . .
H21 H 0.4772 -0.0318 -0.0271 0.025 Uiso 1 1 calc R . .
C22 C 0.3537(3) -0.0543(3) 0.02145(12) 0.0212(8) Uani 1 1 d . . .
H22 H 0.3242 -0.1232 0.0130 0.025 Uiso 1 1 calc R . .
C23 C 0.3051(3) -0.0063(3) 0.05775(12) 0.0252(9) Uani 1 1 d . . .
H23 H 0.2436 -0.0431 0.0737 0.030 Uiso 1 1 calc R . .
C24 C 0.3479(3) 0.0964(3) 0.07034(11) 0.0209(8) Uani 1 1 d . . .
H24 H 0.3131 0.1296 0.0942 0.025 Uiso 1 1 calc R . .
C12 C 0.5369(3) 0.3589(3) 0.01595(10) 0.0178(8) Uani 1 1 d . . .
H12A H 0.6066 0.3277 -0.0005 0.021 Uiso 1 1 calc R . .
H12B H 0.4590 0.3549 -0.0008 0.021 Uiso 1 1 calc R . .
C11 C 0.5669(3) 0.4791(3) 0.02614(11) 0.0170(8) Uani 1 1 d . . .
H11A H 0.5528 0.5238 0.0012 0.020 Uiso 1 1 calc R . .
H11B H 0.6566 0.4858 0.0340 0.020 Uiso 1 1 calc R . .
C25 C 0.5657(3) 0.6373(3) 0.09401(10) 0.0162(8) Uani 1 1 d . . .
C26 C 0.6945(3) 0.6115(3) 0.10405(11) 0.0233(8) Uani 1 1 d . . .
H26 H 0.7280 0.5436 0.0962 0.028 Uiso 1 1 calc R . .
C27 C 0.7717(3) 0.6857(3) 0.12529(12) 0.0240(9) Uani 1 1 d . . .
H27 H 0.8564 0.6674 0.1316 0.029 Uiso 1 1 calc R . .
C28 C 0.7232(3) 0.7871(3) 0.13717(11) 0.0241(8) Uani 1 1 d . . .
H28 H 0.7750 0.8372 0.1514 0.029 Uiso 1 1 calc R . .
C29 C 0.5965(4) 0.8136(3) 0.12764(11) 0.0227(8) Uani 1 1 d . . .
H29 H 0.5635 0.8813 0.1359 0.027 Uiso 1 1 calc R . .
C30 C 0.5184(3) 0.7401(3) 0.10586(11) 0.0191(8) Uani 1 1 d . . .
H30 H 0.4344 0.7597 0.0992 0.023 Uiso 1 1 calc R . .
C31 C 0.3324(3) 0.6058(3) 0.04485(10) 0.0170(7) Uani 1 1 d . . .
C32 C 0.3172(3) 0.6105(3) 0.00117(11) 0.0209(8) Uani 1 1 d . . .
H32 H 0.3758 0.5754 -0.0164 0.025 Uiso 1 1 calc R . .
C33 C 0.2142(3) 0.6679(3) -0.01605(12) 0.0241(9) Uani 1 1 d . . .
H33 H 0.2045 0.6714 -0.0452 0.029 Uiso 1 1 calc R . .
C34 C 0.1260(3) 0.7198(3) 0.00986(13) 0.0249(9) Uani 1 1 d . . .
H34 H 0.0579 0.7586 -0.0019 0.030 Uiso 1 1 calc R . .
C35 C 0.1386(3) 0.7143(3) 0.05309(13) 0.0254(9) Uani 1 1 d . . .
H35 H 0.0792 0.7492 0.0704 0.030 Uiso 1 1 calc R . .
C36 C 0.2405(3) 0.6563(3) 0.07063(12) 0.0204(8) Uani 1 1 d . . .
H36 H 0.2477 0.6510 0.0998 0.025 Uiso 1 1 calc R . .
C39 C 0.6135(4) 0.5929(4) 0.25780(12) 0.0352(11) Uani 1 1 d . . .
H39 H 0.7023 0.5848 0.2569 0.042 Uiso 1 1 calc R . .
C40 C 0.5379(4) 0.5176(4) 0.27880(13) 0.0340(10) Uani 1 1 d . . .
H40 H 0.5769 0.4585 0.2923 0.041 Uiso 1 1 calc R . .
C41 C 0.4061(4) 0.5276(3) 0.28029(11) 0.0303(9) Uani 1 1 d . . .
H41 H 0.3577 0.4751 0.2945 0.036 Uiso 1 1 calc R . .
C42 C 0.3442(4) 0.6162(4) 0.26056(11) 0.0311(9) Uani 1 1 d . . .
C43 C 0.2016(4) 0.6299(4) 0.26223(13) 0.0371(10) Uani 1 1 d . . .
H43A H 0.1609 0.5601 0.2574 0.056 Uiso 1 1 calc R . .
H43B H 0.1750 0.6812 0.2409 0.056 Uiso 1 1 calc R . .
H43C H 0.1771 0.6571 0.2895 0.056 Uiso 1 1 calc R . .
C38 C 0.5543(4) 0.6808(4) 0.23820(12) 0.0363(11) Uani 1 1 d . . .
H38 H 0.6040 0.7329 0.2242 0.044 Uiso 1 1 calc R . .
C37 C 0.4228(4) 0.6922(3) 0.23906(11) 0.0302(10) Uani 1 1 d . . .
H37 H 0.3849 0.7513 0.2252 0.036 Uiso 1 1 calc R . .

loop_
_atom_site_aniso_label
_atom_site_aniso_U_11
_atom_site_aniso_U_22
_atom_site_aniso_U_33
_atom_site_aniso_U_23
_atom_site_aniso_U_13
_atom_site_aniso_U_12
Ru1 0.01121(11) 0.01574(14) 0.01281(13) 0.00016(12) -0.00056(11) -0.00112(12)
P3 0.0268(5) 0.0293(6) 0.0268(5) 0.0000(5) -0.0011(4) 0.0023(5)
P1 0.0126(4) 0.0150(5) 0.0151(5) -0.0001(4) 0.0003(3) -0.0010(4)
P2 0.0135(4) 0.0160(5) 0.0163(5) 0.0011(4) -0.0007(4) -0.0009(4)
Cl1 0.0130(4) 0.0229(5) 0.0177(4) -0.0001(4) -0.0035(3) -0.0023(3)
F5 0.0381(12) 0.0470(15) 0.0326(13) -0.0048(12) -0.0057(10) 0.0062(11)
F4 0.110(3) 0.0435(18) 0.094(3) 0.0127(17) -0.048(2) -0.0220(19)
F2 0.0546(15) 0.0354(15) 0.0520(17) 0.0117(13) -0.0204(13) -0.0136(12)
F1 0.0307(13) 0.107(2) 0.0367(15) -0.0046(15) 0.0014(12) 0.0131(15)
F3 0.0486(16) 0.106(3) 0.0476(17) -0.0108(17) -0.0047(13) 0.0442(17)
F6 0.0346(12) 0.0428(14) 0.0294(12) 0.0050(12) -0.0044(10) -0.0029(12)
C7 0.0180(16) 0.030(2) 0.0184(18) 0.0006(18) -0.0055(13) 0.0001(17)
C10 0.026(2) 0.049(3) 0.039(2) 0.003(2) 0.0141(18) -0.0064(19)
C18 0.0172(16) 0.021(2) 0.026(2) 0.0071(17) 0.0014(14) -0.0011(15)
C2 0.0217(17) 0.019(2) 0.0112(18) -0.0005(15) 0.0007(14) -0.0034(16)
C1 0.0189(16) 0.025(2) 0.0096(16) -0.0001(16) -0.0026(13) -0.0055(18)
C6 0.0212(17) 0.024(2) 0.0067(17) 0.0009(15) -0.0016(14) 0.0029(16)
C5 0.0203(17) 0.022(2) 0.0080(18) 0.0000(16) 0.0029(14) -0.0039(15)
C4 0.0172(16) 0.026(2) 0.0052(16) 0.0016(16) 0.0036(12) -0.0012(17)
C8 0.0149(16) 0.030(2) 0.0234(18) -0.0042(17) 0.0039(14) 0.0005(18)
C9 0.0158(17) 0.035(3) 0.047(3) 0.000(2) 0.0025(17) 0.0043(18)
C3 0.0224(18) 0.024(2) 0.0080(18) -0.0035(15) -0.0009(14) 0.0003(16)
C13 0.0126(16) 0.020(2) 0.0191(19) -0.0026(16) -0.0019(14) -0.0005(14)
C17 0.0270(18) 0.021(2) 0.035(2) 0.005(2) -0.0055(18) 0.0008(15)
C16 0.0156(16) 0.029(2) 0.028(2) -0.0035(16) -0.0038(16) 0.0031(15)
C15 0.0140(15) 0.028(2) 0.0211(19) -0.0020(15) 0.0001(16) 0.0002(17)
C14 0.0175(17) 0.0187(19) 0.023(2) 0.0005(16) 0.0010(15) -0.0013(15)
C19 0.0159(16) 0.0175(19) 0.0163(17) 0.0001(14) -0.0024(13) 0.0005(14)
C20 0.0137(15) 0.021(2) 0.0235(18) 0.0038(17) 0.0019(14) 0.0019(15)
C21 0.0220(18) 0.016(2) 0.024(2) -0.0044(16) -0.0023(15) 0.0076(15)
C22 0.0221(17) 0.014(2) 0.027(2) -0.0017(16) -0.0064(16) 0.0000(15)
C23 0.0185(17) 0.026(2) 0.031(2) 0.0008(18) 0.0012(16) -0.0053(16)
C24 0.0200(16) 0.022(2) 0.0208(19) -0.0030(17) 0.0006(14) -0.0030(16)
C12 0.0179(16) 0.020(2) 0.0155(17) 0.0025(15) 0.0016(14) -0.0019(14)
C11 0.0139(17) 0.0165(19) 0.0206(19) 0.0041(15) 0.0010(13) 0.0003(14)
C25 0.0167(17) 0.016(2) 0.0165(17) 0.0016(14) 0.0006(13) -0.0014(14)
C26 0.0180(16) 0.0202(19) 0.032(2) 0.0036(18) -0.0013(14) 0.0022(16)
C27 0.0169(17) 0.025(2) 0.030(2) 0.0033(17) -0.0045(15) -0.0013(16)
C28 0.0289(19) 0.023(2) 0.020(2) 0.0020(17) -0.0067(16) -0.0129(17)
C29 0.0294(18) 0.017(2) 0.0217(18) -0.0016(14) 0.0022(17) -0.0044(18)
C30 0.0206(17) 0.020(2) 0.0167(19) 0.0046(15) -0.0004(14) -0.0033(14)
C31 0.0154(16) 0.0121(18) 0.0234(19) 0.0048(16) -0.0034(13) -0.0050(15)
C32 0.0186(16) 0.0196(19) 0.0245(19) 0.0009(18) -0.0010(14) -0.0021(16)
C33 0.0244(18) 0.026(2) 0.022(2) 0.0066(17) -0.0084(16) -0.0067(17)
C34 0.0186(19) 0.016(2) 0.040(2) 0.0091(18) -0.0104(16) -0.0010(14)
C35 0.0179(17) 0.021(2) 0.037(2) -0.0006(18) 0.0010(16) -0.0005(15)
C36 0.0126(15) 0.0176(19) 0.031(2) 0.0010(16) -0.0033(15) -0.0023(14)
C39 0.043(2) 0.040(3) 0.023(2) -0.018(2) -0.0034(18) 0.007(2)
C40 0.047(2) 0.025(2) 0.030(2) -0.0058(19) -0.007(2) 0.009(2)
C41 0.044(2) 0.024(2) 0.023(2) 0.0007(17) -0.005(2) 0.007(2)
C42 0.043(2) 0.030(2) 0.0198(20) -0.013(2) -0.0072(16) 0.006(2)
C43 0.040(2) 0.036(3) 0.036(2) -0.005(2) -0.0052(19) 0.005(2)
C38 0.053(3) 0.036(3) 0.020(2) -0.0110(19) 0.0018(19) -0.005(2)
C37 0.052(3) 0.022(2) 0.016(2) -0.0023(16) -0.0062(19) 0.005(2)

loop_
_atom_type_symbol
_atom_type_description
_atom_type_scat_dispersion_real
_atom_type_scat_dispersion_imag
_atom_type_scat_source
C C 0.0033 0.0016 'International Tables Vol C Tables 4.2.6.8 and 6.1.1.4'
H H 0.0000 0.0000 'International Tables Vol C Tables 4.2.6.8 and 6.1.1.4'
P P 0.1023 0.0942 'International Tables Vol C Tables 4.2.6.8 and 6.1.1.4'
Ru Ru -1.2594 0.8363 'International Tables Vol C Tables 4.2.6.8 and 6.1.1.4'
Cl Cl 0.1484 0.1585 'International Tables Vol C Tables 4.2.6.8 and 6.1.1.4'
F F 0.0171 0.0103 'International Tables Vol C Tables 4.2.6.8 and 6.1.1.4'

loop_
_geom_angle_atom_site_label_1
_geom_angle_atom_site_label_2
_geom_angle_atom_site_label_3
_geom_angle
_geom_angle_site_symmetry_1
_geom_angle_site_symmetry_3
_geom_angle_publ_flag
C2 Ru1 C6 66.03(12) . . ?
C2 Ru1 C1 36.80(14) . . ?
C6 Ru1 C1 37.00(13) . . ?
C2 Ru1 C5 77.51(14) . . ?
C6 Ru1 C5 36.59(12) . . ?
C1 Ru1 C5 66.24(12) . . ?
C2 Ru1 C3 37.01(12) . . ?
C6 Ru1 C3 77.23(14) . . ?
C1 Ru1 C3 66.24(13) . . ?
C5 Ru1 C3 64.58(13) . . ?
C2 Ru1 C4 65.89(12) . . ?
C6 Ru1 C4 65.87(13) . . ?
C1 Ru1 C4 78.34(11) . . ?
C5 Ru1 C4 36.28(13) . . ?
C3 Ru1 C4 35.67(13) . . ?
C2 Ru1 P1 133.75(9) . . ?
C6 Ru1 P1 92.88(9) . . ?
C1 Ru1 P1 102.66(9) . . ?
C5 Ru1 P1 110.31(10) . . ?
C3 Ru1 P1 168.79(9) . . ?
C4 Ru1 P1 143.75(10) . . ?
C2 Ru1 P2 91.79(10) . . ?
C6 Ru1 P2 145.88(9) . . ?
C1 Ru1 P2 110.58(10) . . ?
C5 Ru1 P2 165.48(10) . . ?
C3 Ru1 P2 100.98(10) . . ?
C4 Ru1 P2 130.05(10) . . ?
P1 Ru1 P2 84.18(3) . . ?
C2 Ru1 Cl1 143.79(9) . . ?
C6 Ru1 Cl1 127.82(10) . . ?
C1 Ru1 Cl1 163.48(9) . . ?
C5 Ru1 Cl1 97.25(9) . . ?
C3 Ru1 Cl1 108.21(9) . . ?
C4 Ru1 Cl1 88.56(8) . . ?
P1 Ru1 Cl1 81.97(3) . . ?
P2 Ru1 Cl1 85.54(3) . . ?
F4 P3 F1 88.6(2) . . ?
F4 P3 F3 88.1(2) . . ?
F1 P3 F3 176.64(19) . . ?
F4 P3 F2 177.73(19) . . ?
F1 P3 F2 93.03(17) . . ?
F3 P3 F2 90.27(17) . . ?
F4 P3 F6 91.10(15) . . ?
F1 P3 F6 90.39(13) . . ?
F3 P3 F6 90.17(14) . . ?
F2 P3 F6 90.51(14) . . ?
F4 P3 F5 89.36(15) . . ?
F1 P3 F5 88.87(13) . . ?
F3 P3 F5 90.60(13) . . ?
F2 P3 F5 89.05(13) . . ?
F6 P3 F5 179.12(15) . . ?
C19 P1 C13 100.36(15) . . ?
C19 P1 C12 104.36(15) . . ?
C13 P1 C12 106.18(16) . . ?
C19 P1 Ru1 118.46(11) . . ?
C13 P1 Ru1 117.44(12) . . ?
C12 P1 Ru1 108.69(11) . . ?
C31 P2 C25 104.96(15) . . ?
C31 P2 C11 106.58(15) . . ?
C25 P2 C11 103.37(15) . . ?
C31 P2 Ru1 115.31(11) . . ?
C25 P2 Ru1 115.82(11) . . ?
C11 P2 Ru1 109.77(11) . . ?
C1 C7 H7A 109.5 . . ?
C1 C7 H7B 109.5 . . ?
H7A C7 H7B 109.5 . . ?
C1 C7 H7C 109.5 . . ?
H7A C7 H7C 109.5 . . ?
H7B C7 H7C 109.5 . . ?
C8 C10 H10A 109.5 . . ?
C8 C10 H10B 109.5 . . ?
H10A C10 H10B 109.5 . . ?
C8 C10 H10C 109.5 . . ?
H10A C10 H10C 109.5 . . ?
H10B C10 H10C 109.5 . . ?
C17 C18 C13 120.6(3) . . ?
C17 C18 H18 119.7 . . ?
C13 C18 H18 119.7 . . ?
C1 C2 C3 122.1(4) . . ?
C1 C2 Ru1 73.7(2) . . ?
C3 C2 Ru1 74.4(2) . . ?
C1 C2 H2 118.8 . . ?
C3 C2 H2 118.8 . . ?
Ru1 C2 H2 118.8 . . ?
C2 C1 C6 117.2(3) . . ?
C2 C1 C7 121.8(4) . . ?
C6 C1 C7 121.0(4) . . ?
C2 C1 Ru1 69.46(19) . . ?
C6 C1 Ru1 70.86(18) . . ?
C7 C1 Ru1 133.3(2) . . ?
C5 C6 C1 120.8(4) . . ?
C5 C6 Ru1 72.6(2) . . ?
C1 C6 Ru1 72.1(2) . . ?
C5 C6 H6 119.3 . . ?
C1 C6 H6 119.3 . . ?
Ru1 C6 H6 119.3 . . ?
C6 C5 C4 121.2(4) . . ?
C6 C5 Ru1 70.9(2) . . ?
C4 C5 Ru1 73.46(19) . . ?
C6 C5 H5 118.9 . . ?
C4 C5 H5 118.9 . . ?
Ru1 C5 H5 118.9 . . ?
C3 C4 C5 118.3(3) . . ?
C3 C4 C8 123.6(3) . . ?
C5 C4 C8 118.2(3) . . ?
C3 C4 Ru1 71.16(18) . . ?
C5 C4 Ru1 70.26(18) . . ?
C8 C4 Ru1 130.7(2) . . ?
C9 C8 C4 114.8(3) . . ?
C9 C8 C10 112.1(3) . . ?
C4 C8 C10 108.2(3) . . ?
C9 C8 H8 107.1 . . ?
C4 C8 H8 107.1 . . ?
C10 C8 H8 107.1 . . ?
C8 C9 H9A 109.5 . . ?
C8 C9 H9B 109.5 . . ?
H9A C9 H9B 109.5 . . ?
C8 C9 H9C 109.5 . . ?
H9A C9 H9C 109.5 . . ?
H9B C9 H9C 109.5 . . ?
C4 C3 C2 120.3(4) . . ?
C4 C3 Ru1 73.17(19) . . ?
C2 C3 Ru1 68.6(2) . . ?
C4 C3 H3 119.2 . . ?
C2 C3 H3 119.2 . . ?
Ru1 C3 H3 119.2 . . ?
C14 C13 C18 118.4(3) . . ?
C14 C13 P1 122.6(3) . . ?
C18 C13 P1 119.0(2) . . ?
C16 C17 C18 119.9(3) . . ?
C16 C17 H17 120.0 . . ?
C18 C17 H17 120.0 . . ?
C15 C16 C17 120.1(3) . . ?
C15 C16 H16 119.9 . . ?
C17 C16 H16 119.9 . . ?
C16 C15 C14 120.3(3) . . ?
C16 C15 H15 119.8 . . ?
C14 C15 H15 119.8 . . ?
C15 C14 C13 120.7(3) . . ?
C15 C14 H14 119.6 . . ?
C13 C14 H14 119.6 . . ?
C20 C19 C24 119.5(3) . . ?
C20 C19 P1 117.8(3) . . ?
C24 C19 P1 122.5(3) . . ?
C19 C20 C21 120.6(3) . . ?
C19 C20 H20 119.7 . . ?
C21 C20 H20 119.7 . . ?
C22 C21 C20 119.3(3) . . ?
C22 C21 H21 120.4 . . ?
C20 C21 H21 120.4 . . ?
C23 C22 C21 120.4(3) . . ?
C23 C22 H22 119.8 . . ?
C21 C22 H22 119.8 . . ?
C24 C23 C22 120.1(3) . . ?
C24 C23 H23 119.9 . . ?
C22 C23 H23 119.9 . . ?
C23 C24 C19 120.1(3) . . ?
C23 C24 H24 120.0 . . ?
C19 C24 H24 120.0 . . ?
C11 C12 P1 110.6(2) . . ?
C11 C12 H12A 109.5 . . ?
P1 C12 H12A 109.5 . . ?
C11 C12 H12B 109.5 . . ?
P1 C12 H12B 109.5 . . ?
H12A C12 H12B 108.1 . . ?
C12 C11 P2 111.5(2) . . ?
C12 C11 H11A 109.3 . . ?
P2 C11 H11A 109.3 . . ?
C12 C11 H11B 109.3 . . ?
P2 C11 H11B 109.3 . . ?
H11A C11 H11B 108.0 . . ?
C30 C25 C26 118.2(3) . . ?
C30 C25 P2 123.1(2) . . ?
C26 C25 P2 118.6(3) . . ?
C27 C26 C25 121.1(4) . . ?
C27 C26 H26 119.5 . . ?
C25 C26 H26 119.5 . . ?
C26 C27 C28 120.1(3) . . ?
C26 C27 H27 120.0 . . ?
C28 C27 H27 120.0 . . ?
C27 C28 C29 119.5(3) . . ?
C27 C28 H28 120.2 . . ?
C29 C28 H28 120.2 . . ?
C28 C29 C30 120.9(3) . . ?
C28 C29 H29 119.5 . . ?
C30 C29 H29 119.5 . . ?
C29 C30 C25 120.2(3) . . ?
C29 C30 H30 119.9 . . ?
C25 C30 H30 119.9 . . ?
C32 C31 C36 119.0(3) . . ?
C32 C31 P2 121.9(3) . . ?
C36 C31 P2 119.1(3) . . ?
C33 C32 C31 119.9(3) . . ?
C33 C32 H32 120.0 . . ?
C31 C32 H32 120.0 . . ?
C34 C33 C32 120.4(4) . . ?
C34 C33 H33 119.8 . . ?
C32 C33 H33 119.8 . . ?
C35 C34 C33 120.4(3) . . ?
C35 C34 H34 119.8 . . ?
C33 C34 H34 119.8 . . ?
C34 C35 C36 119.7(4) . . ?
C34 C35 H35 120.1 . . ?
C36 C35 H35 120.1 . . ?
C35 C36 C31 120.6(4) . . ?
C35 C36 H36 119.7 . . ?
C31 C36 H36 119.7 . . ?
C40 C39 C38 118.5(4) . . ?
C40 C39 H39 120.8 . . ?
C38 C39 H39 120.8 . . ?
C41 C40 C39 121.7(4) . . ?
C41 C40 H40 119.1 . . ?
C39 C40 H40 119.1 . . ?
C40 C41 C42 120.7(4) . . ?
C40 C41 H41 119.7 . . ?
C42 C41 H41 119.7 . . ?
C41 C42 C37 116.9(4) . . ?
C41 C42 C43 121.7(4) . . ?
C37 C42 C43 121.4(4) . . ?
C42 C43 H43A 109.5 . . ?
C42 C43 H43B 109.5 . . ?
H43A C43 H43B 109.5 . . ?
C42 C43 H43C 109.5 . . ?
H43A C43 H43C 109.5 . . ?
H43B C43 H43C 109.5 . . ?
C37 C38 C39 120.8(4) . . ?
C37 C38 H38 119.6 . . ?
C39 C38 H38 119.6 . . ?
C38 C37 C42 121.4(4) . . ?
C38 C37 H37 119.3 . . ?
C42 C37 H37 119.3 . . ?

loop_
_geom_bond_atom_site_label_1
_geom_bond_atom_site_label_2
_geom_bond_distance
_geom_bond_site_symmetry_2
_geom_bond_publ_flag
Ru1 C2 2.201(3) . ?
Ru1 C6 2.239(3) . ?
Ru1 C1 2.256(3) . ?
Ru1 C5 2.261(3) . ?
Ru1 C3 2.277(3) . ?
Ru1 C4 2.303(3) . ?
Ru1 P1 2.3091(9) . ?
Ru1 P2 2.3250(9) . ?
Ru1 Cl1 2.3938(8) . ?
P3 F4 1.587(3) . ?
P3 F1 1.586(3) . ?
P3 F3 1.587(3) . ?
P3 F2 1.594(3) . ?
P3 F6 1.596(2) . ?
P3 F5 1.611(2) . ?
P1 C19 1.821(3) . ?
P1 C13 1.831(3) . ?
P1 C12 1.839(3) . ?
P2 C31 1.831(3) . ?
P2 C25 1.837(3) . ?
P2 C11 1.841(3) . ?
C7 C1 1.517(4) . ?
C7 H7A 0.9600 . ?
C7 H7B 0.9600 . ?
C7 H7C 0.9600 . ?
C10 C8 1.545(5) . ?
C10 H10A 0.9600 . ?
C10 H10B 0.9600 . ?
C10 H10C 0.9600 . ?
C18 C17 1.390(5) . ?
C18 C13 1.400(5) . ?
C18 H18 0.9300 . ?
C2 C1 1.408(5) . ?
C2 C3 1.423(5) . ?
C2 H2 0.9800 . ?
C1 C6 1.426(5) . ?
C6 C5 1.413(5) . ?
C6 H6 0.9800 . ?
C5 C4 1.422(5) . ?
C5 H5 0.9800 . ?
C4 C3 1.403(5) . ?
C4 C8 1.518(4) . ?
C8 C9 1.517(5) . ?
C8 H8 0.9800 . ?
C9 H9A 0.9600 . ?
C9 H9B 0.9600 . ?
C9 H9C 0.9600 . ?
C3 H3 0.9800 . ?
C13 C14 1.393(5) . ?
C17 C16 1.384(5) . ?
C17 H17 0.9300 . ?
C16 C15 1.376(5) . ?
C16 H16 0.9300 . ?
C15 C14 1.386(5) . ?
C15 H15 0.9300 . ?
C14 H14 0.9300 . ?
C19 C20 1.389(5) . ?
C19 C24 1.396(5) . ?
C20 C21 1.394(5) . ?
C20 H20 0.9300 . ?
C21 C22 1.389(5) . ?
C21 H21 0.9300 . ?
C22 C23 1.386(5) . ?
C22 H22 0.9300 . ?
C23 C24 1.384(5) . ?
C23 H23 0.9300 . ?
C24 H24 0.9300 . ?
C12 C11 1.528(5) . ?
C12 H12A 0.9700 . ?
C12 H12B 0.9700 . ?
C11 H11A 0.9700 . ?
C11 H11B 0.9700 . ?
C25 C30 1.394(5) . ?
C25 C26 1.413(4) . ?
C26 C27 1.382(5) . ?
C26 H26 0.9300 . ?
C27 C28 1.384(5) . ?
C27 H27 0.9300 . ?
C28 C29 1.389(5) . ?
C28 H28 0.9300 . ?
C29 C30 1.390(5) . ?
C29 H29 0.9300 . ?
C30 H30 0.9300 . ?
C31 C32 1.396(5) . ?
C31 C36 1.400(5) . ?
C32 C33 1.389(5) . ?
C32 H32 0.9300 . ?
C33 C34 1.384(5) . ?
C33 H33 0.9300 . ?
C34 C35 1.379(5) . ?
C34 H34 0.9300 . ?
C35 C36 1.389(5) . ?
C35 H35 0.9300 . ?
C36 H36 0.9300 . ?
C39 C40 1.378(6) . ?
C39 C38 1.380(6) . ?
C39 H39 0.9300 . ?
C40 C41 1.376(6) . ?
C40 H40 0.9300 . ?
C41 C42 1.402(5) . ?
C41 H41 0.9300 . ?
C42 C37 1.409(6) . ?
C42 C43 1.494(5) . ?
C43 H43A 0.9600 . ?
C43 H43B 0.9600 . ?
C43 H43C 0.9600 . ?
C38 C37 1.375(6) . ?
C38 H38 0.9300 . ?
C37 H37 0.9300 . ?

loop_
_geom_torsion_atom_site_label_1
_geom_torsion_atom_site_label_2
_geom_torsion_atom_site_label_3
_geom_torsion_atom_site_label_4
_geom_torsion
_geom_torsion_site_symmetry_1
_geom_torsion_site_symmetry_2
_geom_torsion_site_symmetry_3
_geom_torsion_site_symmetry_4
_geom_torsion_publ_flag
C2 Ru1 P1 C19 136.94(17) . . . . ?
C6 Ru1 P1 C19 77.93(15) . . . . ?
C1 Ru1 P1 C19 114.00(16) . . . . ?
C5 Ru1 P1 C19 44.92(16) . . . . ?
C3 Ru1 P1 C19 105.8(5) . . . . ?
C4 Ru1 P1 C19 26.52(19) . . . . ?
P2 Ru1 P1 C19 -136.17(12) . . . . ?
Cl1 Ru1 P1 C19 -49.87(12) . . . . ?
C2 Ru1 P1 C13 16.15(19) . . . . ?
C6 Ru1 P1 C13 -42.85(16) . . . . ?
C1 Ru1 P1 C13 -6.78(16) . . . . ?
C5 Ru1 P1 C13 -75.86(16) . . . . ?
C3 Ru1 P1 C13 -15.0(5) . . . . ?
C4 Ru1 P1 C13 -94.27(19) . . . . ?
P2 Ru1 P1 C13 103.05(13) . . . . ?
Cl1 Ru1 P1 C13 -170.65(13) . . . . ?
C2 Ru1 P1 C12 -104.31(17) . . . . ?
C6 Ru1 P1 C12 -163.32(15) . . . . ?
C1 Ru1 P1 C12 -127.24(15) . . . . ?
C5 Ru1 P1 C12 163.68(15) . . . . ?
C3 Ru1 P1 C12 -135.4(5) . . . . ?
C4 Ru1 P1 C12 145.27(17) . . . . ?
P2 Ru1 P1 C12 -17.41(12) . . . . ?
Cl1 Ru1 P1 C12 68.88(12) . . . . ?
C2 Ru1 P2 C31 -108.61(15) . . . . ?
C6 Ru1 P2 C31 -155.9(2) . . . . ?
C1 Ru1 P2 C31 -141.05(16) . . . . ?
C5 Ru1 P2 C31 -66.5(4) . . . . ?
C3 Ru1 P2 C31 -72.49(15) . . . . ?
C4 Ru1 P2 C31 -49.12(17) . . . . ?
P1 Ru1 P2 C31 117.58(13) . . . . ?
Cl1 Ru1 P2 C31 35.22(13) . . . . ?
C2 Ru1 P2 C25 14.48(15) . . . . ?
C6 Ru1 P2 C25 -32.8(2) . . . . ?
C1 Ru1 P2 C25 -17.95(16) . . . . ?
C5 Ru1 P2 C25 56.6(4) . . . . ?
C3 Ru1 P2 C25 50.61(15) . . . . ?
C4 Ru1 P2 C25 73.97(16) . . . . ?
P1 Ru1 P2 C25 -119.32(12) . . . . ?
Cl1 Ru1 P2 C25 158.32(12) . . . . ?
C2 Ru1 P2 C11 131.03(14) . . . . ?
C6 Ru1 P2 C11 83.8(2) . . . . ?
C1 Ru1 P2 C11 98.59(15) . . . . ?
C5 Ru1 P2 C11 173.1(4) . . . . ?
C3 Ru1 P2 C11 167.16(14) . . . . ?
C4 Ru1 P2 C11 -169.48(15) . . . . ?
P1 Ru1 P2 C11 -2.77(11) . . . . ?
Cl1 Ru1 P2 C11 -85.14(11) . . . . ?
C6 Ru1 C2 C1 30.15(19) . . . . ?
C5 Ru1 C2 C1 66.9(2) . . . . ?
C3 Ru1 C2 C1 131.0(3) . . . . ?
C4 Ru1 C2 C1 103.2(2) . . . . ?
P1 Ru1 C2 C1 -39.4(2) . . . . ?
P2 Ru1 C2 C1 -123.05(19) . . . . ?
Cl1 Ru1 C2 C1 152.06(16) . . . . ?
C6 Ru1 C2 C3 -100.8(3) . . . . ?
C1 Ru1 C2 C3 -131.0(3) . . . . ?
C5 Ru1 C2 C3 -64.1(2) . . . . ?
C4 Ru1 C2 C3 -27.8(2) . . . . ?
P1 Ru1 C2 C3 -170.38(18) . . . . ?
P2 Ru1 C2 C3 106.0(2) . . . . ?
Cl1 Ru1 C2 C3 21.1(3) . . . . ?
C3 C2 C1 C6 5.0(5) . . . . ?
Ru1 C2 C1 C6 -54.1(2) . . . . ?
C3 C2 C1 C7 -171.9(3) . . . . ?
Ru1 C2 C1 C7 129.0(3) . . . . ?
C3 C2 C1 Ru1 59.1(3) . . . . ?
C6 Ru1 C1 C2 -130.3(3) . . . . ?
C5 Ru1 C1 C2 -101.2(2) . . . . ?
C3 Ru1 C1 C2 -29.8(2) . . . . ?
C4 Ru1 C1 C2 -65.1(2) . . . . ?
P1 Ru1 C1 C2 151.97(18) . . . . ?
P2 Ru1 C1 C2 63.5(2) . . . . ?
Cl1 Ru1 C1 C2 -103.3(4) . . . . ?
C2 Ru1 C1 C6 130.3(3) . . . . ?
C5 Ru1 C1 C6 29.1(2) . . . . ?
C3 Ru1 C1 C6 100.5(2) . . . . ?
C4 Ru1 C1 C6 65.2(2) . . . . ?
P1 Ru1 C1 C6 -77.72(19) . . . . ?
P2 Ru1 C1 C6 -166.19(17) . . . . ?
Cl1 Ru1 C1 C6 27.0(5) . . . . ?
C2 Ru1 C1 C7 -114.8(5) . . . . ?
C6 Ru1 C1 C7 114.9(5) . . . . ?
C5 Ru1 C1 C7 144.0(5) . . . . ?
C3 Ru1 C1 C7 -144.5(5) . . . . ?
C4 Ru1 C1 C7 -179.9(5) . . . . ?
P1 Ru1 C1 C7 37.2(4) . . . . ?
P2 Ru1 C1 C7 -51.3(4) . . . . ?
Cl1 Ru1 C1 C7 141.9(3) . . . . ?
C2 C1 C6 C5 -2.6(5) . . . . ?
C7 C1 C6 C5 174.3(3) . . . . ?
Ru1 C1 C6 C5 -56.1(3) . . . . ?
C2 C1 C6 Ru1 53.4(2) . . . . ?
C7 C1 C6 Ru1 -129.7(3) . . . . ?
C2 Ru1 C6 C5 101.7(3) . . . . ?
C1 Ru1 C6 C5 131.6(3) . . . . ?
C3 Ru1 C6 C5 64.3(2) . . . . ?
C4 Ru1 C6 C5 28.6(2) . . . . ?
P1 Ru1 C6 C5 -121.0(2) . . . . ?
P2 Ru1 C6 C5 155.12(17) . . . . ?
Cl1 Ru1 C6 C5 -39.0(3) . . . . ?
C2 Ru1 C6 C1 -30.00(19) . . . . ?
C5 Ru1 C6 C1 -131.6(3) . . . . ?
C3 Ru1 C6 C1 -67.3(2) . . . . ?
C4 Ru1 C6 C1 -103.1(2) . . . . ?
P1 Ru1 C6 C1 107.34(18) . . . . ?
P2 Ru1 C6 C1 23.5(3) . . . . ?
Cl1 Ru1 C6 C1 -170.60(15) . . . . ?
C1 C6 C5 C4 0.1(5) . . . . ?
Ru1 C6 C5 C4 -55.7(3) . . . . ?
C1 C6 C5 Ru1 55.9(3) . . . . ?
C2 Ru1 C5 C6 -66.4(2) . . . . ?
C1 Ru1 C5 C6 -29.4(2) . . . . ?
C3 Ru1 C5 C6 -103.3(3) . . . . ?
C4 Ru1 C5 C6 -132.5(3) . . . . ?
P1 Ru1 C5 C6 65.9(2) . . . . ?
P2 Ru1 C5 C6 -109.8(4) . . . . ?
Cl1 Ru1 C5 C6 150.0(2) . . . . ?
C2 Ru1 C5 C4 66.1(2) . . . . ?
C6 Ru1 C5 C4 132.5(3) . . . . ?
C1 Ru1 C5 C4 103.1(2) . . . . ?
C3 Ru1 C5 C4 29.24(18) . . . . ?
P1 Ru1 C5 C4 -161.61(17) . . . . ?
P2 Ru1 C5 C4 22.7(5) . . . . ?
Cl1 Ru1 C5 C4 -77.53(19) . . . . ?
C6 C5 C4 C3 0.2(5) . . . . ?
Ru1 C5 C4 C3 -54.4(3) . . . . ?
C6 C5 C4 C8 -179.1(3) . . . . ?
Ru1 C5 C4 C8 126.4(3) . . . . ?
C6 C5 C4 Ru1 54.5(3) . . . . ?
C2 Ru1 C4 C3 28.8(2) . . . . ?
C6 Ru1 C4 C3 102.1(2) . . . . ?
C1 Ru1 C4 C3 65.3(2) . . . . ?
C5 Ru1 C4 C3 130.8(3) . . . . ?
P1 Ru1 C4 C3 160.87(17) . . . . ?
P2 Ru1 C4 C3 -41.9(2) . . . . ?
Cl1 Ru1 C4 C3 -124.8(2) . . . . ?
C2 Ru1 C4 C5 -102.1(2) . . . . ?
C6 Ru1 C4 C5 -28.8(2) . . . . ?
C1 Ru1 C4 C5 -65.5(2) . . . . ?
C3 Ru1 C4 C5 -130.8(3) . . . . ?
P1 Ru1 C4 C5 30.0(3) . . . . ?
P2 Ru1 C4 C5 -172.73(16) . . . . ?
Cl1 Ru1 C4 C5 104.33(19) . . . . ?
C2 Ru1 C4 C8 147.3(4) . . . . ?
C6 Ru1 C4 C8 -139.4(4) . . . . ?
C1 Ru1 C4 C8 -176.2(4) . . . . ?
C5 Ru1 C4 C8 -110.6(4) . . . . ?
C3 Ru1 C4 C8 118.5(5) . . . . ?
P1 Ru1 C4 C8 -80.6(4) . . . . ?
P2 Ru1 C4 C8 76.6(4) . . . . ?
Cl1 Ru1 C4 C8 -6.3(4) . . . . ?
C3 C4 C8 C9 21.6(5) . . . . ?
C5 C4 C8 C9 -159.2(3) . . . . ?
Ru1 C4 C8 C9 -71.8(5) . . . . ?
C3 C4 C8 C10 -104.4(4) . . . . ?
C5 C4 C8 C10 74.8(4) . . . . ?
Ru1 C4 C8 C10 162.2(3) . . . . ?
C5 C4 C3 C2 2.1(5) . . . . ?
C8 C4 C3 C2 -178.7(3) . . . . ?
Ru1 C4 C3 C2 -51.8(3) . . . . ?
C5 C4 C3 Ru1 53.9(3) . . . . ?
C8 C4 C3 Ru1 -126.9(3) . . . . ?
C1 C2 C3 C4 -4.9(5) . . . . ?
Ru1 C2 C3 C4 53.9(3) . . . . ?
C1 C2 C3 Ru1 -58.8(3) . . . . ?
C2 Ru1 C3 C4 -133.2(3) . . . . ?
C6 Ru1 C3 C4 -66.2(2) . . . . ?
C1 Ru1 C3 C4 -103.6(2) . . . . ?
C5 Ru1 C3 C4 -29.71(19) . . . . ?
P1 Ru1 C3 C4 -94.8(5) . . . . ?
P2 Ru1 C3 C4 148.63(18) . . . . ?
Cl1 Ru1 C3 C4 59.8(2) . . . . ?
C6 Ru1 C3 C2 67.0(2) . . . . ?
C1 Ru1 C3 C2 29.6(2) . . . . ?
C5 Ru1 C3 C2 103.5(3) . . . . ?
C4 Ru1 C3 C2 133.2(3) . . . . ?
P1 Ru1 C3 C2 38.4(6) . . . . ?
P2 Ru1 C3 C2 -78.2(2) . . . . ?
Cl1 Ru1 C3 C2 -167.1(2) . . . . ?
C17 C18 C13 C14 0.5(5) . . . . ?
C17 C18 C13 P1 -178.5(3) . . . . ?
C19 P1 C13 C14 137.9(3) . . . . ?
C12 P1 C13 C14 29.5(3) . . . . ?
Ru1 P1 C13 C14 -92.3(3) . . . . ?
C19 P1 C13 C18 -43.1(3) . . . . ?
C12 P1 C13 C18 -151.5(3) . . . . ?
Ru1 P1 C13 C18 86.8(3) . . . . ?
C13 C18 C17 C16 0.0(6) . . . . ?
C18 C17 C16 C15 -0.7(6) . . . . ?
C17 C16 C15 C14 0.7(5) . . . . ?
C16 C15 C14 C13 -0.1(5) . . . . ?
C18 C13 C14 C15 -0.5(5) . . . . ?
P1 C13 C14 C15 178.5(3) . . . . ?
C13 P1 C19 C20 -67.2(3) . . . . ?
C12 P1 C19 C20 42.7(3) . . . . ?
Ru1 P1 C19 C20 163.7(2) . . . . ?
C13 P1 C19 C24 108.6(3) . . . . ?
C12 P1 C19 C24 -141.6(3) . . . . ?
Ru1 P1 C19 C24 -20.6(3) . . . . ?
C24 C19 C20 C21 0.1(5) . . . . ?
P1 C19 C20 C21 176.0(2) . . . . ?
C19 C20 C21 C22 -1.8(5) . . . . ?
C20 C21 C22 C23 1.6(5) . . . . ?
C21 C22 C23 C24 0.4(5) . . . . ?
C22 C23 C24 C19 -2.1(5) . . . . ?
C20 C19 C24 C23 1.9(5) . . . . ?
P1 C19 C24 C23 -173.8(3) . . . . ?
C19 P1 C12 C11 166.5(2) . . . . ?
C13 P1 C12 C11 -88.0(2) . . . . ?
Ru1 P1 C12 C11 39.2(2) . . . . ?
P1 C12 C11 P2 -42.3(3) . . . . ?
C31 P2 C11 C12 -98.2(2) . . . . ?
C25 P2 C11 C12 151.4(2) . . . . ?
Ru1 P2 C11 C12 27.3(2) . . . . ?
C31 P2 C25 C30 24.0(3) . . . . ?
C11 P2 C25 C30 135.5(3) . . . . ?
Ru1 P2 C25 C30 -104.4(3) . . . . ?
C31 P2 C25 C26 -160.4(3) . . . . ?
C11 P2 C25 C26 -48.9(3) . . . . ?
Ru1 P2 C25 C26 71.2(3) . . . . ?
C30 C25 C26 C27 0.5(5) . . . . ?
P2 C25 C26 C27 -175.3(3) . . . . ?
C25 C26 C27 C28 0.1(5) . . . . ?
C26 C27 C28 C29 0.1(6) . . . . ?
C27 C28 C29 C30 -0.9(5) . . . . ?
C28 C29 C30 C25 1.4(5) . . . . ?
C26 C25 C30 C29 -1.2(5) . . . . ?
P2 C25 C30 C29 174.4(3) . . . . ?
C25 P2 C31 C32 113.0(3) . . . . ?
C11 P2 C31 C32 3.8(3) . . . . ?
Ru1 P2 C31 C32 -118.3(3) . . . . ?
C25 P2 C31 C36 -69.6(3) . . . . ?
C11 P2 C31 C36 -178.8(3) . . . . ?
Ru1 P2 C31 C36 59.1(3) . . . . ?
C36 C31 C32 C33 2.1(5) . . . . ?
P2 C31 C32 C33 179.5(3) . . . . ?
C31 C32 C33 C34 -0.5(5) . . . . ?
C32 C33 C34 C35 -0.6(6) . . . . ?
C33 C34 C35 C36 0.0(6) . . . . ?
C34 C35 C36 C31 1.7(5) . . . . ?
C32 C31 C36 C35 -2.8(5) . . . . ?
P2 C31 C36 C35 179.8(3) . . . . ?
C38 C39 C40 C41 0.5(6) . . . . ?
C39 C40 C41 C42 -0.5(6) . . . . ?
C40 C41 C42 C37 0.8(5) . . . . ?
C40 C41 C42 C43 -179.1(4) . . . . ?
C40 C39 C38 C37 -0.9(6) . . . . ?
C39 C38 C37 C42 1.2(6) . . . . ?
C41 C42 C37 C38 -1.2(5) . . . . ?
C43 C42 C37 C38 178.7(4) . . . . ?
